data_1577138
loop_
_publ_author_name
'Goodall, Joe'
'Sajjad, M. Arif'
'Furfari, Samantha Kathleen'
'Hatcher, Theo S.'
'Weller, Andrew S.'
'Macgregor, Stuart Alan'
'Lynam, Jason Martin'
'Warren, Mark R.'
'Page, Samuel J.'
'Tizzard, Graham J.'
'Altus, Kris Mark'

_publ_section_title
;
 The Characterisation and Reactivity of a Rh III \h1 -\s-Alkane Complex
 and the Role of a Structurally Responsive Phosphine Ligand in Solid-State
 Molecular Organometallic Chemistry
;
_journal_name_full 'Chemical Science'
_journal_paper_doi 10.1039/D6SC02133F
_journal_year 2026
_chemical_formula_moiety 'C27 H55 P2 Rh, C32 H12 B F24'
_chemical_formula_sum 'C59 H68 B F24 P2 Rh'
_chemical_formula_weight 1408.79
_space_group_crystal_system monoclinic
_space_group_IT_number 14
_space_group_name_Hall '-P 2yn'
_space_group_name_H-M_alt 'P 1 21/n 1'
_atom_sites_solution_hydrogens geom
_audit_creation_date 2025-07-11
_audit_creation_method
;
Olex2 1.5
(compiled 2025.04.05 svn.rf049d14d for OlexSys, GUI svn.r7205)
;
_audit_update_record
;
2025-07-14 deposited with the CCDC.	2026-04-24 downloaded from the CCDC.
;
_cell_angle_alpha 90
_cell_angle_beta 112.889(2)
_cell_angle_gamma 90
_cell_formula_units_Z 4
_cell_length_a 22.2413(5)
_cell_length_b 13.0869(2)
_cell_length_c 24.0201(5)
_cell_measurement_reflns_used 5036
_cell_measurement_temperature 214.95(10)
_cell_measurement_theta_max 66.7690
_cell_measurement_theta_min 3.9140
_cell_volume 6441.0(2)
_computing_cell_refinement 'CrysAlisPro 1.171.41.113a (Rigaku OD, 2021)'
_computing_data_collection 'CrysAlisPro 1.171.41.113a (Rigaku OD, 2021)'
_computing_data_reduction 'CrysAlisPro 1.171.41.113a (Rigaku OD, 2021)'
_computing_molecular_graphics 'Olex2 1.5 (Dolomanov et al., 2009)'
_computing_publication_material 'Olex2 1.5 (Dolomanov et al., 2009)'
_computing_structure_refinement 'SHELXL 2019/3 (Sheldrick, 2015)'
_computing_structure_solution 'SHELXT 2018/2 (Sheldrick, 2018)'
_diffrn_ambient_temperature 215.15
_diffrn_detector_area_resol_mean 16.1450
_diffrn_detector_type Eos
_diffrn_measured_fraction_theta_full 0.999
_diffrn_measured_fraction_theta_max 0.998
_diffrn_measurement_details
;
List of Runs (angles in degrees, time in seconds):

  # Type    Start    End  Width  t~exp~   \w     \q     \k     \f   Frames
#--------------------------------------------------------------------------
  1  \w    -15.00  27.00   1.00    1.00    --    0.00 -77.00-150.00   42
  2  \w    -16.00  33.00   1.00    1.00    --    0.00  77.00  60.00   49
  3  \w     -7.00  26.00   1.00    1.00    --    0.00 -77.00  60.00   33
  4  \w     -3.00  65.00   1.00    5.00    --   54.50 -57.00 150.00   68
  5  \w    -17.00  80.00   1.00    5.00    --   54.50 -37.00   0.00   97
  6  \w     30.00  57.00   1.00    5.00    --   54.50  37.00-180.00   27
  7  \w     80.00 106.00   1.00    5.00    --   54.50  57.00 -90.00   26
  8  \w     57.00 120.00   1.00    5.00    --   54.50  57.00-120.00   63
  9  \w     95.00 120.00   1.00    5.00    --   54.50  37.00-180.00   25
 10  \w     37.00  71.00   1.00    7.50    --  109.00 -91.00  30.00   34
 11  \w    104.00 145.00   1.00    7.50    --  109.00 111.00 -30.00   41
 12  \w     96.00 171.00   1.00    7.50    --  109.00  63.00-150.00   75
 13  \w    104.00 146.00   1.00    7.50    --  109.00  77.00-120.00   42
 14  \w     42.00 131.00   1.00    7.50    --  109.00 -63.00 120.00   89
 15  \w    110.00 159.00   1.00    7.50    --  109.00 111.00-120.00   49
 16  \w    105.00 168.00   1.00    7.50    --  109.00 111.00 120.00   63
 17  \w     37.00 100.00   1.00    7.50    --  109.00-111.00 120.00   63
 18  \w    129.00 178.00   1.00    7.50    --  109.00  77.00  30.00   49
;
_diffrn_measurement_device 'four-circle diffractometer'
_diffrn_measurement_device_type 'SuperNova, Dual, Cu at home/near, Eos'
_diffrn_measurement_method '\w scans'
_diffrn_radiation_type CuK\a
_diffrn_radiation_wavelength 1.54184
_diffrn_reflns_av_R_equivalents 0.0438
_diffrn_reflns_av_unetI/netI 0.0637
_diffrn_reflns_Laue_measured_fraction_full 0.999
_diffrn_reflns_Laue_measured_fraction_max 0.998
_diffrn_reflns_limit_h_max 26
_diffrn_reflns_limit_h_min -21
_diffrn_reflns_limit_k_max 15
_diffrn_reflns_limit_k_min -15
_diffrn_reflns_limit_l_max 28
_diffrn_reflns_limit_l_min -28
_diffrn_reflns_number 24466
_diffrn_reflns_point_group_measured_fraction_full 0.999
_diffrn_reflns_point_group_measured_fraction_max 0.998
_diffrn_reflns_theta_full 67.684
_diffrn_reflns_theta_max 68.246
_diffrn_reflns_theta_min 3.924
_exptl_absorpt_coefficient_mu 3.565
_exptl_absorpt_correction_T_max 1.00000
_exptl_absorpt_correction_T_min 0.80337
_exptl_absorpt_correction_type multi-scan
_exptl_absorpt_process_details
;
CrysAlisPro 1.171.41.113a (Rigaku Oxford Diffraction, 2021)
Empirical absorption correction using spherical harmonics,
implemented in SCALE3 ABSPACK scaling algorithm.
;
_exptl_crystal_colour 'clear orange'
_exptl_crystal_colour_lustre clear
_exptl_crystal_colour_primary orange
_exptl_crystal_density_diffrn 1.453
_exptl_crystal_description block
_exptl_crystal_F_000 2872
_exptl_crystal_size_max 0.236
_exptl_crystal_size_mid 0.128
_exptl_crystal_size_min 0.103
_refine_diff_density_max 2.226
_refine_diff_density_min -0.592
_refine_diff_density_rms 0.093
_refine_ls_extinction_method none
_refine_ls_goodness_of_fit_ref 1.021
_refine_ls_hydrogen_treatment constr
_refine_ls_matrix_type full
_refine_ls_number_parameters 908
_refine_ls_number_reflns 11775
_refine_ls_number_restraints 132
_refine_ls_restrained_S_all 1.037
_refine_ls_R_factor_all 0.1246
_refine_ls_R_factor_gt 0.0759
_refine_ls_shift/su_max 0.000
_refine_ls_shift/su_mean 0.000
_refine_ls_structure_factor_coef Fsqd
_refine_ls_weighting_details 'w=1/[\s^2^(Fo^2^)+(0.1350P)^2^+2.6112P] where P=(Fo^2^+2Fc^2^)/3'
_refine_ls_weighting_scheme calc
_refine_ls_wR_factor_gt 0.2001
_refine_ls_wR_factor_ref 0.2437
_reflns_Friedel_coverage 0.000
_reflns_number_gt 7017
_reflns_number_total 11775
_reflns_threshold_expression 'I > 2\s(I)'
_cod_data_source_file d6sc02133f2.cif
_cod_data_source_block 2[barf4]_215k
_cod_database_code 1577138
_shelx_shelxl_version_number 2019/3
_chemical_oxdiff_usercomment 'JG102-D - (P2C4tBu)Rh(NBD)]B hydrogenated (15 psi OP) 10 min 215 K'
_shelx_space_group_comment
;
The symmetry employed for this shelxl refinement is uniquely defined
by the following loop, which should always be used as a source of
symmetry information in preference to the above space-group names.
They are only intended as comments.
;
_shelx_estimated_absorpt_t_max 0.710
_shelx_estimated_absorpt_t_min 0.487
_olex2_refinement_description
;
1. Fixed Uiso
 At 1.2 times of:
  All C(H) groups, All C(H,H) groups
 At 1.5 times of:
  All C(H,H,H) groups
2. Restrained distances
 C17-H18
 2.3 with sigma of 0.02
 H11A-H15C
 2 with sigma of 0.02
 C3-C4
 1.55 with sigma of 0.01
 C6-C4
 1.55 with sigma of 0.01
 C2-C6
 1.55 with sigma of 0.01
 C2-C1
 1.55 with sigma of 0.01
 C1-C5
 1.55 with sigma of 0.01
 C5-C3
 1.55 with sigma of 0.01
 C5-C7
 1.55 with sigma of 0.01
 C7-C6
 1.55 with sigma of 0.01
 H4B-H2B
 1.25 with sigma of 0.01
 C1-C3
 2.1 with sigma of 0.01
 C51-F17 \\sim C51-F18 \\sim C51-F16A \\sim C51-F17A \\sim C51-F18A \\sim
C51-F16
 with sigma of 0.02
 C35-F4 \\sim C35-F5 \\sim C35-F4A \\sim C35-F5A \\sim C35-F6A \\sim C35-F6
 with sigma of 0.02
 C58-F21 \\sim C58-F20 \\sim C58-F19 \\sim C58-F19A \\sim C58-F20A \\sim
C58-F21A
 with sigma of 0.02
 C59-F22 \\sim C59-F24 \\sim C59-F24A \\sim C59-F22A \\sim C59-F23A \\sim
C59-F23
 with sigma of 0.02
 F17-F18 \\sim F17-F16 \\sim F18-F16 \\sim F16A-F17A \\sim F16A-F18A \\sim
F17A-F18A
 with sigma of 0.04
 F22-F24 \\sim F22-F23 \\sim F24-F23 \\sim F24A-F22A \\sim F24A-F23A \\sim
F22A-F23A
 with sigma of 0.04
 F21-F20 \\sim F21-F19 \\sim F20-F19 \\sim F19A-F20A \\sim F19A-F21A \\sim
F20A-F21A
 with sigma of 0.04
 F4-F5 \\sim F4-F6 \\sim F5-F6 \\sim F4A-F5A \\sim F4A-F6A \\sim F5A-F6A
 with sigma of 0.04
3. Uiso/Uaniso restraints and constraints
F23A \\sim F24A \\sim F22A: within 2A with sigma of 0.04 and sigma for terminal
atoms of 0.08 within 2A
4. Rigid body (RIGU) restrains
 F5, F4, F6
 with sigma for 1-2 distances of 0.004 and sigma for 1-3 distances of 0.004
 F21A, F20A, F19A
 with sigma for 1-2 distances of 0.004 and sigma for 1-3 distances of 0.004
 F5A, F4A, F6A
 with sigma for 1-2 distances of 0.004 and sigma for 1-3 distances of 0.004
 F24A, F23A, F22A
 with sigma for 1-2 distances of 0.004 and sigma for 1-3 distances of 0.004
5. Others
 Sof(F16A)=Sof(F17A)=Sof(F18A)=1-FVAR(1)
 Sof(F18)=Sof(F16)=Sof(F17)=FVAR(1)
 Sof(F24A)=Sof(F22A)=Sof(F23A)=1-FVAR(2)
 Sof(F23)=Sof(F22)=Sof(F24)=FVAR(2)
 Sof(F19A)=Sof(F20A)=Sof(F21A)=1-FVAR(3)
 Sof(F21)=Sof(F20)=Sof(F19)=FVAR(3)
 Sof(F4A)=Sof(F5A)=Sof(F6A)=1-FVAR(4)
 Sof(F5)=Sof(F6)=Sof(F4)=FVAR(4)
6.a Ternary CH refined with riding coordinates:
 C5(H5), C6(H6), C18(H18)
6.b Secondary CH2 refined with riding coordinates:
 C19(H19A,H19B), C16(H16A,H16B), C17(H17A,H17B), C7(H7A,H7B), C1(H1A,H1B),
 C2(H2A,H2B), C4(H4A,H4B), C3(H3A,H3B)
6.c Aromatic/amide H refined with riding coordinates:
 C37(H37), C49(H49), C33(H33), C53(H53), C41(H41), C57(H57), C31(H31),
 C47(H47), C45(H45), C39(H39), C29(H29), C55(H55)
6.d Idealised Me refined as rotating group:
 C13(H13A,H13B,H13C), C9(H9A,H9B,H9C), C15(H15A,H15B,H15C), C21(H21A,H21B,
 H21C), C22(H22A,H22B,H22C), C14(H14A,H14B,H14C), C23(H23A,H23B,H23C), C10(H10A,
 H10B,H10C), C27(H27A,H27B,H27C), C11(H11A,H11B,H11C), C26(H26A,H26B,H26C),
 C25(H25A,H25B,H25C)
;
_olex2_submission_special_instructions 'No special instructions were received'
_oxdiff_exptl_absorpt_empirical_details
;
Empirical correction (ABSPACK) includes:
- Absorption correction using spherical harmonics
- Frame scaling
;
_oxdiff_exptl_absorpt_empirical_full_max 1.321
_oxdiff_exptl_absorpt_empirical_full_min 0.759

loop_
_space_group_symop_operation_xyz
'x, y, z'
'-x+1/2, y+1/2, -z+1/2'
'-x, -y, -z'
'x-1/2, -y-1/2, z-1/2'

loop_
_atom_site_label
_atom_site_type_symbol
_atom_site_fract_x
_atom_site_fract_y
_atom_site_fract_z
_atom_site_U_iso_or_equiv
_atom_site_adp_type
_atom_site_occupancy
_atom_site_site_symmetry_order
_atom_site_calc_flag
_atom_site_refinement_flags_posn
_atom_site_refinement_flags_adp
_atom_site_refinement_flags_occupancy
_atom_site_disorder_assembly
_atom_site_disorder_group
Rh1 Rh 0.52374(3) 0.28092(4) 0.27993(2) 0.0619(2) Uani 1 1 d . . . . .
P1 P 0.50177(9) 0.22009(14) 0.35974(7) 0.0602(4) Uani 1 1 d . . . . .
P2 P 0.56517(15) 0.39658(18) 0.23079(9) 0.0981(8) Uani 1 1 d . . . . .
F1 F 0.5596(3) 0.8143(5) 0.22911(19) 0.1113(18) Uani 1 1 d . . . . .
F7 F 0.9886(2) 0.8524(5) 0.5195(3) 0.1119(18) Uani 1 1 d . . . . .
F2 F 0.6383(3) 0.9125(5) 0.2758(2) 0.125(2) Uani 1 1 d . . . . .
F8 F 1.0165(2) 0.7286(4) 0.5823(2) 0.1062(16) Uani 1 1 d . . . . .
C44 C 0.7499(3) 0.7015(4) 0.5584(2) 0.0430(12) Uani 1 1 d . . . . .
C36 C 0.8061(3) 0.7194(4) 0.4831(2) 0.0437(12) Uani 1 1 d . . . . .
C37 C 0.8704(3) 0.7542(5) 0.5081(2) 0.0508(13) Uani 1 1 d . . . . .
H37 H 0.880296 0.811652 0.533632 0.061 Uiso 1 1 calc R U . . .
F13 F 0.6938(4) 0.3899(4) 0.5514(3) 0.131(2) Uani 1 1 d . . . . .
F3 F 0.6549(3) 0.7599(5) 0.2569(2) 0.124(2) Uani 1 1 d . . . . .
C49 C 0.7172(3) 0.6074(4) 0.5521(3) 0.0490(13) Uani 1 1 d . . . . .
H49 H 0.691343 0.583822 0.513114 0.059 Uiso 1 1 calc R U . . .
C33 C 0.6181(3) 0.7340(4) 0.4453(2) 0.0475(12) Uani 1 1 d . . . . .
H33 H 0.617449 0.718659 0.483254 0.057 Uiso 1 1 calc R U . . .
C52 C 0.7581(3) 0.8904(4) 0.5150(2) 0.0465(12) Uani 1 1 d . . . . .
C53 C 0.7388(3) 0.9397(4) 0.5572(3) 0.0525(14) Uani 1 1 d . . . . .
H53 H 0.720664 0.900412 0.579545 0.063 Uiso 1 1 calc R U . . .
C41 C 0.7956(3) 0.6332(4) 0.4463(3) 0.0507(13) Uani 1 1 d . . . . .
H41 H 0.753058 0.606782 0.428212 0.061 Uiso 1 1 calc R U . . .
C28 C 0.6776(3) 0.7605(4) 0.4413(2) 0.0447(12) Uani 1 1 d . . . . .
C30 C 0.6156(3) 0.7846(5) 0.3336(2) 0.0528(14) Uani 1 1 d . . . . .
C32 C 0.5602(3) 0.7299(5) 0.3943(3) 0.0559(14) Uani 1 1 d . . . . .
C38 C 0.9202(3) 0.7071(5) 0.4967(3) 0.0564(15) Uani 1 1 d . . . . .
C57 C 0.7803(3) 0.9561(5) 0.4807(3) 0.0540(14) Uani 1 1 d . . . . .
H57 H 0.792575 0.927777 0.450651 0.065 Uiso 1 1 calc R U . . .
F18 F 0.8854(17) 0.763(4) 0.7318(11) 0.156(19) Uani 0.41(4) 1 d D . P A 1
F5 F 0.5079(6) 0.6447(17) 0.4494(5) 0.148(8) Uani 0.71(4) 1 d D . P B 1
C31 C 0.5586(3) 0.7555(5) 0.3386(3) 0.0612(16) Uani 1 1 d . . . . .
H31 H 0.519189 0.753317 0.304329 0.073 Uiso 1 1 calc R U . . .
F6 F 0.4623(7) 0.6400(13) 0.3550(5) 0.103(4) Uani 0.71(4) 1 d D . P B 1
F14 F 0.6944(4) 0.3972(5) 0.6393(3) 0.153(3) Uani 1 1 d . . . . .
C47 C 0.7601(3) 0.5799(5) 0.6602(3) 0.0592(16) Uani 1 1 d . . . . .
H47 H 0.762266 0.541108 0.693861 0.071 Uiso 1 1 calc R U . . .
C56 C 0.7848(3) 1.0611(5) 0.4895(3) 0.0613(16) Uani 1 1 d . . . . .
C45 C 0.7900(3) 0.7284(5) 0.6174(2) 0.0485(13) Uani 1 1 d . . . . .
H45 H 0.814906 0.788494 0.623901 0.058 Uiso 1 1 calc R U . . .
C46 C 0.7944(3) 0.6692(5) 0.6674(2) 0.0539(14) Uani 1 1 d . . . . .
F23 F 0.7730(6) 1.1086(10) 0.3931(4) 0.101(5) Uani 0.66(3) 1 d D . P C 1
C54 C 0.7452(4) 1.0431(5) 0.5670(3) 0.0632(16) Uani 1 1 d . . . . .
F9 F 1.0261(2) 0.7164(7) 0.4981(3) 0.157(3) Uani 1 1 d . . . . .
C48 C 0.7220(3) 0.5482(5) 0.6018(3) 0.0585(15) Uani 1 1 d . . . . .
F11 F 0.7853(4) 0.4365(5) 0.3982(4) 0.155(3) Uani 1 1 d . . . . .
F16 F 0.863(2) 0.6318(15) 0.7661(10) 0.134(14) Uani 0.41(4) 1 d D . P A 1
C40 C 0.8453(3) 0.5850(5) 0.4354(3) 0.0575(15) Uani 1 1 d . . . . .
C39 C 0.9082(3) 0.6213(5) 0.4603(3) 0.0630(17) Uani 1 1 d . . . . .
H39 H 0.942017 0.588933 0.452787 0.076 Uiso 1 1 calc R U . . .
C29 C 0.6739(3) 0.7853(4) 0.3839(2) 0.0485(12) Uani 1 1 d . . . . .
H29 H 0.712478 0.803234 0.378905 0.058 Uiso 1 1 calc R U . . .
F17 F 0.8064(14) 0.758(4) 0.7557(12) 0.140(14) Uani 0.41(4) 1 d D . P A 1
F15 F 0.6203(3) 0.4661(5) 0.5647(4) 0.160(3) Uani 1 1 d . . . . .
B1 B 0.7472(3) 0.7690(5) 0.4998(3) 0.0427(13) Uani 1 1 d . . . . .
F22 F 0.8074(15) 1.2210(6) 0.4572(9) 0.165(11) Uani 0.66(3) 1 d D . P C 1
C55 C 0.7679(4) 1.1053(5) 0.5333(3) 0.0727(19) Uani 1 1 d . . . . .
H55 H 0.771856 1.176196 0.540076 0.087 Uiso 1 1 calc R U . . .
C35 C 0.4985(3) 0.6973(6) 0.4011(3) 0.083(2) Uani 1 1 d D . . . .
C59 C 0.8077(4) 1.1258(6) 0.4495(4) 0.092(3) Uani 1 1 d D . . . .
C51 C 0.8374(3) 0.7065(5) 0.7289(3) 0.0705(19) Uani 1 1 d D . . . .
C34 C 0.6165(4) 0.8190(7) 0.2735(3) 0.080(2) Uani 1 1 d . . . . .
F24 F 0.8657(5) 1.0994(14) 0.4533(8) 0.136(8) Uani 0.66(3) 1 d D . P C 1
F12 F 0.8101(6) 0.5181(6) 0.3392(3) 0.200(5) Uani 1 1 d . . . . .
F10 F 0.8781(4) 0.4359(7) 0.4036(5) 0.240(6) Uani 1 1 d . . . . .
C8 C 0.5417(5) 0.0991(7) 0.3956(4) 0.089(2) Uani 1 1 d . . . . .
C50 C 0.6833(5) 0.4512(7) 0.5907(4) 0.086(2) Uani 1 1 d . . . . .
C12 C 0.4133(4) 0.2273(8) 0.3469(4) 0.089(2) Uani 1 1 d . . . . .
C42 C 0.9882(3) 0.7506(7) 0.5234(4) 0.079(2) Uani 1 1 d . . . . .
F4 F 0.4623(8) 0.7756(10) 0.4012(15) 0.165(9) Uani 0.71(4) 1 d D . P B 1
F21 F 0.7625(9) 1.1699(14) 0.6406(9) 0.123(8) Uani 0.52(3) 1 d D . P D 1
C19 C 0.5969(6) 0.4681(8) 0.3026(4) 0.120(4) Uani 1 1 d . . . . .
H19A H 0.644070 0.459593 0.324366 0.144 Uiso 1 1 calc R U . . .
H19B H 0.585895 0.540959 0.297025 0.144 Uiso 1 1 calc R U . . .
C16 C 0.5421(6) 0.3188(8) 0.4154(4) 0.109(3) Uani 1 1 d . . . . .
H16A H 0.508748 0.359932 0.422160 0.130 Uiso 1 1 calc R U . . .
H16B H 0.568553 0.285777 0.453812 0.130 Uiso 1 1 calc R U . . .
F20 F 0.6680(7) 1.118(3) 0.5986(8) 0.164(14) Uani 0.52(3) 1 d D . P D 1
C43 C 0.8307(5) 0.4949(7) 0.3943(4) 0.088(2) Uani 1 1 d . . . . .
C13 C 0.3989(5) 0.2218(10) 0.4032(5) 0.119(4) Uani 1 1 d . . . . .
H13A H 0.415489 0.157966 0.424052 0.178 Uiso 1 1 calc R U . . .
H13B H 0.352062 0.225144 0.392174 0.178 Uiso 1 1 calc R U . . .
H13C H 0.419733 0.278606 0.429508 0.178 Uiso 1 1 calc R U . . .
C20 C 0.6381(7) 0.3663(11) 0.2132(5) 0.140(6) Uani 1 1 d . . . . .
C5 C 0.4639(7) 0.1234(9) 0.1880(5) 0.146(5) Uani 1 1 d D . . . .
H5 H 0.488805 0.158458 0.226637 0.175 Uiso 1 1 calc R U . . .
C17 C 0.5840(8) 0.3867(10) 0.3982(5) 0.162(6) Uani 1 1 d D . . . .
H17A H 0.626886 0.354783 0.408915 0.194 Uiso 1 1 calc R U . . .
H17B H 0.590104 0.450770 0.420865 0.194 Uiso 1 1 calc R U . . .
C9 C 0.5383(7) 0.0763(10) 0.4562(5) 0.150(5) Uani 1 1 d . . . . .
H9A H 0.551603 0.136331 0.481821 0.225 Uiso 1 1 calc R U . . .
H9B H 0.567171 0.019864 0.475352 0.225 Uiso 1 1 calc R U . . .
H9C H 0.493881 0.058302 0.450217 0.225 Uiso 1 1 calc R U . . .
C7 C 0.4876(7) 0.1147(12) 0.1378(5) 0.167(7) Uani 1 1 d D . . . .
H7A H 0.532542 0.089176 0.153630 0.200 Uiso 1 1 calc R U . . .
H7B H 0.487065 0.182130 0.119841 0.200 Uiso 1 1 calc R U . . .
C15 C 0.3751(5) 0.1442(14) 0.3040(6) 0.170(7) Uani 1 1 d . . . . .
H15A H 0.374847 0.157198 0.264157 0.255 Uiso 1 1 calc R U . . .
H15B H 0.330667 0.143603 0.301852 0.255 Uiso 1 1 calc R U . . .
H15C H 0.395399 0.078565 0.318526 0.255 Uiso 1 1 calc DR U . . .
C24 C 0.5004(10) 0.4820(9) 0.1739(5) 0.163(7) Uani 1 1 d . . . . .
C6 C 0.4440(8) 0.0425(11) 0.0906(6) 0.226(11) Uani 1 1 d D . . . .
H6 H 0.454071 0.016941 0.056408 0.271 Uiso 1 1 calc R U . . .
C1 C 0.4265(10) 0.0258(11) 0.1840(6) 0.208(10) Uani 1 1 d D . . . .
H1A H 0.452035 -0.021031 0.216392 0.250 Uiso 1 1 calc R U . . .
H1B H 0.385238 0.040335 0.188128 0.250 Uiso 1 1 calc R U . . .
C21 C 0.6800(8) 0.2981(15) 0.2634(8) 0.180(7) Uani 1 1 d . . . . .
H21A H 0.685743 0.328537 0.301928 0.271 Uiso 1 1 calc R U . . .
H21B H 0.722201 0.289522 0.260932 0.271 Uiso 1 1 calc R U . . .
H21C H 0.659065 0.231950 0.259738 0.271 Uiso 1 1 calc R U . . .
C2 C 0.4135(8) -0.0216(10) 0.1237(6) 0.181(8) Uani 1 1 d D . . . .
H2A H 0.431915 -0.090758 0.129172 0.217 Uiso 1 1 calc R U . . .
H2B H 0.366397 -0.026549 0.100432 0.217 Uiso 1 1 calc DR U . . .
C4 C 0.3799(10) 0.1041(15) 0.0821(7) 0.216(9) Uani 1 1 d D . . . .
H4A H 0.367085 0.148643 0.046523 0.259 Uiso 1 1 calc R U . . .
H4B H 0.343718 0.057621 0.077534 0.259 Uiso 1 1 calc DR U . . .
C22 C 0.6746(9) 0.4680(15) 0.2110(7) 0.243(11) Uani 1 1 d . . . . .
H22A H 0.651246 0.502588 0.172896 0.365 Uiso 1 1 calc R U . . .
H22B H 0.718555 0.452285 0.214483 0.365 Uiso 1 1 calc R U . . .
H22C H 0.676516 0.512010 0.244107 0.365 Uiso 1 1 calc R U . . .
C14 C 0.3894(7) 0.3331(13) 0.3159(8) 0.201(9) Uani 1 1 d . . . . .
H14A H 0.411041 0.387477 0.344027 0.302 Uiso 1 1 calc R U . . .
H14B H 0.342586 0.338770 0.304059 0.302 Uiso 1 1 calc R U . . .
H14C H 0.399843 0.338817 0.280373 0.302 Uiso 1 1 calc R U . . .
C23 C 0.6188(9) 0.3081(17) 0.1532(7) 0.257(13) Uani 1 1 d . . . . .
H23A H 0.600313 0.242398 0.156545 0.386 Uiso 1 1 calc R U . . .
H23B H 0.657166 0.297631 0.143988 0.386 Uiso 1 1 calc R U . . .
H23C H 0.586779 0.347485 0.121056 0.386 Uiso 1 1 calc R U . . .
C10 C 0.6107(6) 0.1073(15) 0.4053(8) 0.218(10) Uani 1 1 d . . . . .
H10A H 0.616404 0.087447 0.368785 0.327 Uiso 1 1 calc R U . . .
H10B H 0.636347 0.062631 0.438229 0.327 Uiso 1 1 calc R U . . .
H10C H 0.625113 0.177341 0.415451 0.327 Uiso 1 1 calc R U . . .
C27 C 0.4740(10) 0.4317(13) 0.1138(6) 0.219(9) Uani 1 1 d . . . . .
H27A H 0.508505 0.424310 0.098839 0.328 Uiso 1 1 calc R U . . .
H27B H 0.439141 0.473041 0.085804 0.328 Uiso 1 1 calc R U . . .
H27C H 0.457131 0.364743 0.117417 0.328 Uiso 1 1 calc R U . . .
C11 C 0.5116(10) 0.0107(9) 0.3522(7) 0.221(10) Uani 1 1 d . . . . .
H11A H 0.472596 -0.012988 0.357125 0.331 Uiso 1 1 calc DR U . . .
H11B H 0.542768 -0.044870 0.360859 0.331 Uiso 1 1 calc R U . . .
H11C H 0.500151 0.033665 0.310923 0.331 Uiso 1 1 calc R U . . .
C26 C 0.4492(12) 0.4989(17) 0.1997(8) 0.257(13) Uani 1 1 d . . . . .
H26A H 0.426355 0.435245 0.198628 0.386 Uiso 1 1 calc R U . . .
H26B H 0.418285 0.550012 0.175936 0.386 Uiso 1 1 calc R U . . .
H26C H 0.469937 0.522193 0.241203 0.386 Uiso 1 1 calc R U . . .
C25 C 0.5214(12) 0.5907(11) 0.1714(8) 0.301(16) Uani 1 1 d . . . . .
H25A H 0.568007 0.592679 0.181372 0.452 Uiso 1 1 calc R U . . .
H25B H 0.511150 0.631801 0.200164 0.452 Uiso 1 1 calc R U . . .
H25C H 0.498428 0.617639 0.130996 0.452 Uiso 1 1 calc R U . . .
C3 C 0.3986(12) 0.1664(15) 0.1396(9) 0.35(2) Uani 1 1 d D . . . .
H3A H 0.363855 0.162506 0.155034 0.416 Uiso 1 1 calc R U . . .
H3B H 0.404343 0.238227 0.131169 0.416 Uiso 1 1 calc R U . . .
C58 C 0.7271(5) 1.0909(6) 0.6161(4) 0.099(3) Uani 1 1 d D . . . .
F19 F 0.7422(15) 1.0309(10) 0.6627(7) 0.136(11) Uani 0.52(3) 1 d D . P D 1
C18 C 0.5562(9) 0.4089(11) 0.3336(5) 0.230(11) Uani 1 1 d . . . . .
H18 H 0.516973 0.451111 0.326483 0.275 Uiso 1 1 calc DR U . . .
F16A F 0.8383(16) 0.649(2) 0.7721(8) 0.165(12) Uani 0.59(4) 1 d D . P A 2
F17A F 0.8193(14) 0.7956(16) 0.7388(12) 0.141(9) Uani 0.59(4) 1 d D . P A 2
F18A F 0.8963(6) 0.718(2) 0.7329(11) 0.116(8) Uani 0.59(4) 1 d D . P A 2
F24A F 0.8513(17) 1.187(3) 0.4841(10) 0.142(15) Uani 0.34(3) 1 d D . P C 2
F22A F 0.7632(9) 1.183(3) 0.414(2) 0.24(3) Uani 0.34(3) 1 d D . P C 2
F23A F 0.835(3) 1.080(2) 0.419(2) 0.31(4) Uani 0.34(3) 1 d D . P C 2
F19A F 0.6766(14) 1.0441(17) 0.6183(15) 0.153(13) Uani 0.48(3) 1 d D . P D 2
F20A F 0.706(2) 1.1826(11) 0.6033(16) 0.21(2) Uani 0.48(3) 1 d D . P D 2
F21A F 0.7719(14) 1.088(4) 0.6685(9) 0.29(3) Uani 0.48(3) 1 d D . P D 2
F4A F 0.486(3) 0.760(3) 0.438(2) 0.16(2) Uani 0.29(4) 1 d D . P B 2
F5A F 0.506(2) 0.608(3) 0.428(3) 0.19(3) Uani 0.29(4) 1 d D . P B 2
F6A F 0.4451(10) 0.691(5) 0.3533(8) 0.123(16) Uani 0.29(4) 1 d D . P B 2

loop_
_atom_site_aniso_label
_atom_site_aniso_U_11
_atom_site_aniso_U_22
_atom_site_aniso_U_33
_atom_site_aniso_U_23
_atom_site_aniso_U_13
_atom_site_aniso_U_12
Rh1 0.0810(4) 0.0588(3) 0.0475(3) -0.0057(2) 0.0268(2) -0.0145(3)
P1 0.0640(10) 0.0696(10) 0.0556(9) -0.0007(8) 0.0328(8) 0.0047(8)
P2 0.150(2) 0.0835(14) 0.0584(11) -0.0108(10) 0.0377(13) -0.0581(15)
F1 0.098(4) 0.167(5) 0.048(2) 0.023(3) 0.006(2) 0.007(3)
F7 0.060(3) 0.123(4) 0.143(5) 0.006(4) 0.028(3) -0.024(3)
F2 0.184(6) 0.109(4) 0.080(3) 0.022(3) 0.048(4) -0.034(4)
F8 0.074(3) 0.131(4) 0.080(3) -0.005(3) -0.006(2) 0.002(3)
C44 0.040(3) 0.045(3) 0.043(3) 0.001(2) 0.016(2) 0.004(2)
C36 0.042(3) 0.050(3) 0.039(2) 0.008(2) 0.016(2) 0.004(2)
C37 0.042(3) 0.064(4) 0.043(3) -0.001(2) 0.012(2) 0.006(3)
F13 0.182(6) 0.081(3) 0.143(5) -0.026(3) 0.077(5) -0.048(4)
F3 0.134(5) 0.183(6) 0.071(3) 0.013(3) 0.058(3) 0.041(4)
C49 0.046(3) 0.050(3) 0.047(3) 0.000(2) 0.014(3) 0.006(3)
C33 0.041(3) 0.056(3) 0.044(3) -0.002(2) 0.015(2) 0.002(3)
C52 0.041(3) 0.049(3) 0.045(3) 0.000(2) 0.012(2) -0.001(2)
C53 0.056(3) 0.048(3) 0.055(3) 0.001(3) 0.023(3) 0.003(3)
C41 0.049(3) 0.049(3) 0.050(3) 0.001(2) 0.016(3) 0.003(3)
C28 0.046(3) 0.043(3) 0.046(3) -0.002(2) 0.018(2) 0.006(2)
C30 0.056(3) 0.055(3) 0.044(3) -0.003(3) 0.015(3) 0.007(3)
C32 0.042(3) 0.066(4) 0.055(3) -0.003(3) 0.014(3) 0.006(3)
C38 0.044(3) 0.079(4) 0.046(3) 0.001(3) 0.017(3) 0.007(3)
C57 0.051(3) 0.056(3) 0.050(3) 0.001(3) 0.014(3) -0.004(3)
F18 0.17(3) 0.22(3) 0.045(8) -0.008(15) 0.005(14) -0.12(3)
F5 0.058(7) 0.29(2) 0.073(7) 0.053(8) 0.005(4) -0.063(10)
C31 0.052(4) 0.069(4) 0.050(3) -0.005(3) 0.007(3) 0.003(3)
F6 0.052(6) 0.136(9) 0.110(8) -0.015(6) 0.018(5) -0.027(6)
F14 0.236(8) 0.102(4) 0.108(4) 0.028(3) 0.054(5) -0.070(5)
C47 0.058(4) 0.069(4) 0.055(3) 0.018(3) 0.026(3) 0.013(3)
C56 0.067(4) 0.051(3) 0.059(4) 0.007(3) 0.018(3) -0.012(3)
C45 0.039(3) 0.055(3) 0.049(3) 0.000(3) 0.014(2) 0.005(3)
C46 0.049(3) 0.070(4) 0.043(3) 0.005(3) 0.017(3) 0.008(3)
F23 0.129(10) 0.104(9) 0.078(6) 0.025(5) 0.048(6) -0.013(6)
C54 0.080(5) 0.049(3) 0.064(4) -0.005(3) 0.032(3) 0.001(3)
F9 0.061(3) 0.266(9) 0.153(5) -0.103(6) 0.052(3) -0.029(4)
C48 0.054(4) 0.053(3) 0.073(4) 0.013(3) 0.030(3) 0.004(3)
F11 0.193(7) 0.093(4) 0.214(8) -0.078(5) 0.117(6) -0.050(5)
F16 0.18(2) 0.105(15) 0.051(11) 0.002(9) -0.023(12) 0.073(19)
C40 0.062(4) 0.059(4) 0.050(3) -0.003(3) 0.021(3) 0.012(3)
C39 0.058(4) 0.077(4) 0.051(3) 0.001(3) 0.019(3) 0.025(3)
C29 0.047(3) 0.055(3) 0.042(3) -0.002(2) 0.016(2) 0.001(3)
F17 0.089(12) 0.25(3) 0.062(12) -0.054(16) 0.005(8) 0.078(17)
F15 0.092(4) 0.115(5) 0.257(9) 0.033(5) 0.049(5) -0.036(4)
B1 0.037(3) 0.048(3) 0.041(3) 0.000(3) 0.013(3) 0.002(3)
F22 0.35(3) 0.047(5) 0.158(15) 0.007(7) 0.159(18) -0.027(11)
C55 0.091(5) 0.046(3) 0.074(4) -0.011(3) 0.024(4) -0.008(3)
C35 0.038(4) 0.124(8) 0.076(5) 0.003(5) 0.010(4) -0.005(4)
C59 0.113(8) 0.073(5) 0.086(6) 0.010(5) 0.036(6) -0.025(5)
C51 0.068(5) 0.091(6) 0.048(3) 0.006(4) 0.017(3) 0.012(4)
C34 0.081(5) 0.106(6) 0.047(4) 0.006(4) 0.018(4) 0.004(5)
F24 0.092(8) 0.173(18) 0.155(13) 0.047(12) 0.064(8) -0.026(7)
F12 0.381(14) 0.121(5) 0.085(4) -0.047(4) 0.077(6) -0.035(7)
F10 0.142(6) 0.188(7) 0.330(12) -0.169(8) 0.025(7) 0.064(6)
C8 0.096(6) 0.096(6) 0.079(5) 0.031(5) 0.040(5) 0.032(5)
C50 0.086(6) 0.070(5) 0.103(6) 0.018(5) 0.039(5) -0.010(4)
C12 0.076(5) 0.121(7) 0.087(5) -0.001(5) 0.052(5) 0.016(5)
C42 0.049(4) 0.112(7) 0.073(5) -0.021(4) 0.021(4) 0.005(4)
F4 0.084(9) 0.152(11) 0.30(3) -0.004(14) 0.115(14) 0.018(7)
F21 0.144(15) 0.101(11) 0.142(15) -0.051(10) 0.073(13) -0.002(9)
C19 0.181(11) 0.091(6) 0.076(5) -0.017(5) 0.037(6) -0.059(7)
C16 0.141(9) 0.107(7) 0.082(6) -0.019(5) 0.047(6) -0.041(7)
F20 0.100(12) 0.25(3) 0.127(13) -0.071(18) 0.032(9) 0.061(16)
C43 0.088(6) 0.078(5) 0.101(6) -0.028(5) 0.038(5) 0.019(5)
C13 0.103(7) 0.180(11) 0.107(7) -0.023(7) 0.077(6) -0.010(7)
C20 0.152(10) 0.199(13) 0.091(7) -0.057(8) 0.073(7) -0.117(10)
C5 0.205(14) 0.132(10) 0.127(9) -0.030(8) 0.093(10) -0.081(10)
C17 0.246(17) 0.148(11) 0.086(7) -0.044(7) 0.059(9) -0.090(11)
C9 0.236(15) 0.139(10) 0.105(8) 0.056(7) 0.098(9) 0.058(10)
C7 0.197(13) 0.214(15) 0.138(10) -0.078(10) 0.117(10) -0.131(12)
C15 0.075(7) 0.31(2) 0.133(10) -0.075(12) 0.054(7) -0.042(10)
C24 0.27(2) 0.087(7) 0.078(7) 0.020(6) 0.012(9) -0.050(10)
C6 0.32(2) 0.209(17) 0.258(19) -0.150(15) 0.234(19) -0.188(18)
C1 0.32(2) 0.209(16) 0.167(13) -0.082(12) 0.172(15) -0.168(17)
C21 0.138(12) 0.27(2) 0.170(15) -0.031(14) 0.099(12) -0.002(13)
C2 0.240(17) 0.183(14) 0.177(13) -0.100(12) 0.146(13) -0.141(14)
C4 0.22(2) 0.28(3) 0.111(11) -0.021(13) 0.025(12) 0.072(18)
C22 0.28(2) 0.33(2) 0.163(12) -0.069(14) 0.131(14) -0.24(2)
C14 0.151(12) 0.229(18) 0.28(2) 0.123(16) 0.141(14) 0.115(13)
C23 0.203(16) 0.44(3) 0.180(14) -0.208(19) 0.126(14) -0.19(2)
C10 0.113(9) 0.29(2) 0.286(19) 0.205(17) 0.110(12) 0.116(12)
C27 0.31(2) 0.191(16) 0.086(8) -0.027(9) -0.003(11) -0.020(16)
C11 0.35(3) 0.059(6) 0.175(14) 0.011(8) 0.021(15) 0.048(10)
C26 0.34(3) 0.24(2) 0.129(13) 0.034(14) 0.022(16) 0.15(2)
C25 0.45(4) 0.115(11) 0.181(16) 0.054(11) -0.044(19) -0.121(17)
C3 0.41(4) 0.32(4) 0.25(3) -0.05(3) 0.06(3) 0.20(3)
C58 0.149(10) 0.063(5) 0.105(7) -0.018(5) 0.073(7) -0.006(6)
F19 0.28(3) 0.079(8) 0.074(10) -0.007(7) 0.098(16) 0.021(11)
C18 0.38(3) 0.235(17) 0.094(8) -0.104(10) 0.112(12) -0.206(18)
F16A 0.21(2) 0.22(3) 0.045(6) 0.034(11) 0.020(10) -0.096(19)
F17A 0.18(2) 0.124(10) 0.075(11) -0.040(8) 0.002(9) 0.049(11)
F18A 0.056(7) 0.190(17) 0.084(10) -0.044(11) 0.008(5) -0.010(8)
F24A 0.14(2) 0.15(3) 0.129(17) 0.015(17) 0.046(16) -0.09(2)
F22A 0.091(15) 0.26(5) 0.31(5) 0.24(5) 0.02(2) 0.01(2)
F23A 0.73(11) 0.082(17) 0.39(6) -0.06(3) 0.51(7) -0.08(4)
F19A 0.25(3) 0.106(13) 0.19(3) -0.054(14) 0.19(3) -0.027(15)
F20A 0.41(6) 0.043(8) 0.33(4) 0.007(13) 0.30(4) 0.055(15)
F21A 0.23(3) 0.42(7) 0.112(17) -0.15(3) -0.036(16) 0.16(4)
F4A 0.16(4) 0.22(5) 0.18(3) -0.01(3) 0.14(3) 0.02(3)
F5A 0.12(3) 0.11(2) 0.38(7) 0.10(3) 0.16(4) 0.043(17)
F6A 0.035(10) 0.26(5) 0.060(11) 0.019(18) 0.002(8) 0.013(18)

loop_
_atom_type_symbol
_atom_type_description
_atom_type_scat_dispersion_real
_atom_type_scat_dispersion_imag
_atom_type_scat_source
C C 0.0181 0.0091 'International Tables Vol C Tables 4.2.6.8 and 6.1.1.4'
H H 0.0000 0.0000 'International Tables Vol C Tables 4.2.6.8 and 6.1.1.4'
B B 0.0090 0.0039 'International Tables Vol C Tables 4.2.6.8 and 6.1.1.4'
F F 0.0727 0.0534 'International Tables Vol C Tables 4.2.6.8 and 6.1.1.4'
P P 0.2955 0.4335 'International Tables Vol C Tables 4.2.6.8 and 6.1.1.4'
Rh Rh 0.0927 3.6045 'International Tables Vol C Tables 4.2.6.8 and 6.1.1.4'

loop_
_geom_angle_atom_site_label_1
_geom_angle_atom_site_label_2
_geom_angle_atom_site_label_3
_geom_angle
_geom_angle_site_symmetry_1
_geom_angle_site_symmetry_3
_geom_angle_publ_flag
P1 Rh1 P2 155.02(7) . . ?
C18 Rh1 P1 84.1(4) . . ?
C18 Rh1 P2 71.1(4) . . ?
C8 P1 Rh1 117.7(3) . . ?
C8 P1 C12 113.7(4) . . ?
C12 P1 Rh1 113.3(3) . . ?
C16 P1 Rh1 99.4(3) . . ?
C16 P1 C8 104.7(5) . . ?
C16 P1 C12 105.8(5) . . ?
C19 P2 Rh1 86.5(3) . . ?
C19 P2 C20 105.6(5) . . ?
C19 P2 C24 106.2(6) . . ?
C20 P2 Rh1 121.8(5) . . ?
C20 P2 C24 116.2(8) . . ?
C24 P2 Rh1 114.0(5) . . ?
C49 C44 B1 122.3(5) . . ?
C45 C44 C49 115.4(5) . . ?
C45 C44 B1 122.0(5) . . ?
C37 C36 C41 115.4(5) . . ?
C37 C36 B1 123.1(5) . . ?
C41 C36 B1 121.3(5) . . ?
C36 C37 H37 118.9 . . ?
C38 C37 C36 122.2(6) . . ?
C38 C37 H37 118.9 . . ?
C44 C49 H49 119.0 . . ?
C48 C49 C44 122.0(5) . . ?
C48 C49 H49 119.0 . . ?
C28 C33 H33 119.2 . . ?
C32 C33 H33 119.2 . . ?
C32 C33 C28 121.6(5) . . ?
C53 C52 C57 114.8(5) . . ?
C53 C52 B1 123.4(5) . . ?
C57 C52 B1 121.3(5) . . ?
C52 C53 H53 118.7 . . ?
C54 C53 C52 122.5(6) . . ?
C54 C53 H53 118.7 . . ?
C36 C41 H41 118.7 . . ?
C40 C41 C36 122.6(6) . . ?
C40 C41 H41 118.7 . . ?
C33 C28 B1 123.9(5) . . ?
C29 C28 C33 115.5(5) . . ?
C29 C28 B1 120.4(5) . . ?
C31 C30 C29 120.5(6) . . ?
C31 C30 C34 121.3(6) . . ?
C29 C30 C34 118.2(6) . . ?
C33 C32 C35 119.1(6) . . ?
C31 C32 C33 121.1(6) . . ?
C31 C32 C35 119.8(6) . . ?
C37 C38 C42 119.7(6) . . ?
C39 C38 C37 121.0(6) . . ?
C39 C38 C42 119.4(6) . . ?
C52 C57 H57 118.8 . . ?
C56 C57 C52 122.4(6) . . ?
C56 C57 H57 118.8 . . ?
C30 C31 H31 120.7 . . ?
C32 C31 C30 118.7(6) . . ?
C32 C31 H31 120.7 . . ?
C46 C47 H47 120.9 . . ?
C46 C47 C48 118.2(6) . . ?
C48 C47 H47 120.9 . . ?
C57 C56 C59 118.7(6) . . ?
C55 C56 C57 120.6(6) . . ?
C55 C56 C59 120.7(6) . . ?
C44 C45 H45 118.8 . . ?
C44 C45 C46 122.4(6) . . ?
C46 C45 H45 118.8 . . ?
C47 C46 C45 121.0(6) . . ?
C47 C46 C51 120.9(5) . . ?
C45 C46 C51 118.1(6) . . ?
C53 C54 C55 121.3(6) . . ?
C53 C54 C58 119.9(6) . . ?
C55 C54 C58 118.8(6) . . ?
C49 C48 C50 118.1(6) . . ?
C47 C48 C49 120.8(6) . . ?
C47 C48 C50 121.0(6) . . ?
C41 C40 C43 120.1(6) . . ?
C39 C40 C41 120.9(6) . . ?
C39 C40 C43 119.0(6) . . ?
C38 C39 H39 121.0 . . ?
C40 C39 C38 118.0(6) . . ?
C40 C39 H39 121.0 . . ?
C28 C29 H29 118.7 . . ?
C30 C29 C28 122.5(6) . . ?
C30 C29 H29 118.7 . . ?
C44 B1 C36 103.4(4) . . ?
C52 B1 C44 112.4(4) . . ?
C52 B1 C36 112.1(5) . . ?
C52 B1 C28 105.5(4) . . ?
C28 B1 C44 113.8(5) . . ?
C28 B1 C36 109.8(4) . . ?
C56 C55 H55 120.9 . . ?
C54 C55 C56 118.3(6) . . ?
C54 C55 H55 120.9 . . ?
F5 C35 C32 114.3(7) . . ?
F5 C35 F6 106.4(10) . . ?
F5 C35 F4 107.5(12) . . ?
F6 C35 C32 110.8(8) . . ?
F4 C35 C32 111.5(9) . . ?
F4 C35 F6 105.8(10) . . ?
F4A C35 C32 109.8(19) . . ?
F5A C35 C32 111.2(17) . . ?
F5A C35 F4A 104.2(19) . . ?
F6A C35 C32 118.9(15) . . ?
F6A C35 F4A 106.0(17) . . ?
F6A C35 F5A 105.6(18) . . ?
F23 C59 C56 111.0(8) . . ?
F23 C59 F24 101.5(10) . . ?
F22 C59 C56 116.0(9) . . ?
F22 C59 F23 107.0(11) . . ?
F22 C59 F24 108.2(13) . . ?
F24 C59 C56 112.1(8) . . ?
F24A C59 C56 107.2(12) . . ?
F22A C59 C56 113.0(14) . . ?
F22A C59 F24A 104.9(17) . . ?
F23A C59 C56 117.2(15) . . ?
F23A C59 F24A 105.2(18) . . ?
F23A C59 F22A 108.4(19) . . ?
F18 C51 C46 116.2(13) . . ?
F18 C51 F16 105.9(16) . . ?
F18 C51 F17 105.4(17) . . ?
F16 C51 C46 112.0(14) . . ?
F16 C51 F17 102.7(15) . . ?
F17 C51 C46 113.4(13) . . ?
F16A C51 C46 114.3(12) . . ?
F16A C51 F17A 107.1(13) . . ?
F16A C51 F18A 108.3(14) . . ?
F17A C51 C46 110.5(11) . . ?
F18A C51 C46 110.7(11) . . ?
F18A C51 F17A 105.6(14) . . ?
F1 C34 F2 107.7(7) . . ?
F1 C34 F3 105.1(7) . . ?
F1 C34 C30 113.4(7) . . ?
F2 C34 F3 106.7(8) . . ?
F2 C34 C30 112.2(6) . . ?
F3 C34 C30 111.3(7) . . ?
C9 C8 P1 114.8(7) . . ?
C9 C8 C11 109.6(11) . . ?
C10 C8 P1 107.1(8) . . ?
C10 C8 C9 107.6(10) . . ?
C10 C8 C11 108.6(13) . . ?
C11 C8 P1 109.0(7) . . ?
F13 C50 C48 113.1(7) . . ?
F14 C50 F13 106.5(8) . . ?
F14 C50 C48 113.9(8) . . ?
F14 C50 F15 107.5(8) . . ?
F15 C50 F13 101.7(8) . . ?
F15 C50 C48 113.2(7) . . ?
C13 C12 P1 115.2(7) . . ?
C13 C12 C15 108.5(9) . . ?
C13 C12 C14 108.5(9) . . ?
C15 C12 P1 110.6(6) . . ?
C15 C12 C14 108.4(12) . . ?
C14 C12 P1 105.3(7) . . ?
F7 C42 F8 105.9(6) . . ?
F7 C42 C38 112.4(6) . . ?
F8 C42 C38 110.5(7) . . ?
F9 C42 F7 106.8(8) . . ?
F9 C42 F8 107.3(7) . . ?
F9 C42 C38 113.5(6) . . ?
P2 C19 H19A 112.5 . . ?
P2 C19 H19B 112.5 . . ?
H19A C19 H19B 110.0 . . ?
C18 C19 P2 96.4(6) . . ?
C18 C19 H19A 112.5 . . ?
C18 C19 H19B 112.5 . . ?
P1 C16 H16A 108.7 . . ?
P1 C16 H16B 108.7 . . ?
H16A C16 H16B 107.6 . . ?
C17 C16 P1 114.2(7) . . ?
C17 C16 H16A 108.7 . . ?
C17 C16 H16B 108.7 . . ?
F11 C43 C40 113.1(7) . . ?
F12 C43 F11 104.1(9) . . ?
F12 C43 C40 113.7(8) . . ?
F10 C43 F11 104.4(10) . . ?
F10 C43 C40 114.6(8) . . ?
F10 C43 F12 105.9(9) . . ?
C12 C13 H13A 109.5 . . ?
C12 C13 H13B 109.5 . . ?
C12 C13 H13C 109.5 . . ?
H13A C13 H13B 109.5 . . ?
H13A C13 H13C 109.5 . . ?
H13B C13 H13C 109.5 . . ?
C21 C20 P2 105.5(7) . . ?
C21 C20 C22 111.4(13) . . ?
C21 C20 C23 108.6(16) . . ?
C22 C20 P2 109.4(12) . . ?
C23 C20 P2 111.5(9) . . ?
C23 C20 C22 110.3(11) . . ?
C7 C5 H5 123.2 . . ?
C7 C5 C1 104.1(9) . . ?
C7 C5 C3 86.8(14) . . ?
C1 C5 H5 123.2 . . ?
C1 C5 C3 85.9(7) . . ?
C3 C5 H5 123.2 . . ?
C16 C17 H17A 109.3 . . ?
C16 C17 H17B 109.3 . . ?
C16 C17 C18 111.8(10) . . ?
H17A C17 H17B 107.9 . . ?
C18 C17 H17A 109.3 . . ?
C18 C17 H17B 109.3 . . ?
C8 C9 H9A 109.5 . . ?
C8 C9 H9B 109.5 . . ?
C8 C9 H9C 109.5 . . ?
H9A C9 H9B 109.5 . . ?
H9A C9 H9C 109.5 . . ?
H9B C9 H9C 109.5 . . ?
C5 C7 H7A 109.8 . . ?
C5 C7 H7B 109.8 . . ?
C5 C7 C6 109.2(8) . . ?
H7A C7 H7B 108.3 . . ?
C6 C7 H7A 109.8 . . ?
C6 C7 H7B 109.8 . . ?
C12 C15 H15A 109.5 . . ?
C12 C15 H15B 109.5 . . ?
C12 C15 H15C 109.5 . . ?
H15A C15 H15B 109.5 . . ?
H15A C15 H15C 109.5 . . ?
H15B C15 H15C 109.5 . . ?
C27 C24 P2 109.8(12) . . ?
C27 C24 C26 112.8(18) . . ?
C27 C24 C25 113.0(13) . . ?
C26 C24 P2 105.7(9) . . ?
C25 C24 P2 115.0(13) . . ?
C25 C24 C26 100.0(18) . . ?
C7 C6 H6 123.3 . . ?
C7 C6 C4 93.6(13) . . ?
C2 C6 C7 104.2(9) . . ?
C2 C6 H6 123.3 . . ?
C2 C6 C4 77.4(6) . . ?
C4 C6 H6 123.3 . . ?
C5 C1 H1A 110.1 . . ?
C5 C1 H1B 110.1 . . ?
H1A C1 H1B 108.4 . . ?
C2 C1 C5 107.9(8) . . ?
C2 C1 H1A 110.1 . . ?
C2 C1 H1B 110.1 . . ?
C20 C21 H21A 109.5 . . ?
C20 C21 H21B 109.5 . . ?
C20 C21 H21C 109.5 . . ?
H21A C21 H21B 109.5 . . ?
H21A C21 H21C 109.5 . . ?
H21B C21 H21C 109.5 . . ?
C6 C2 C1 109.1(8) . . ?
C6 C2 H2A 109.9 . . ?
C6 C2 H2B 109.9 . . ?
C1 C2 H2A 109.9 . . ?
C1 C2 H2B 109.9 . . ?
H2A C2 H2B 108.3 . . ?
C6 C4 H4A 111.0 . . ?
C6 C4 H4B 111.0 . . ?
H4A C4 H4B 109.0 . . ?
C3 C4 C6 104.0(13) . . ?
C3 C4 H4A 111.0 . . ?
C3 C4 H4B 111.0 . . ?
C20 C22 H22A 109.5 . . ?
C20 C22 H22B 109.5 . . ?
C20 C22 H22C 109.5 . . ?
H22A C22 H22B 109.5 . . ?
H22A C22 H22C 109.5 . . ?
H22B C22 H22C 109.5 . . ?
C12 C14 H14A 109.5 . . ?
C12 C14 H14B 109.5 . . ?
C12 C14 H14C 109.5 . . ?
H14A C14 H14B 109.5 . . ?
H14A C14 H14C 109.5 . . ?
H14B C14 H14C 109.5 . . ?
C20 C23 H23A 109.5 . . ?
C20 C23 H23B 109.5 . . ?
C20 C23 H23C 109.5 . . ?
H23A C23 H23B 109.5 . . ?
H23A C23 H23C 109.5 . . ?
H23B C23 H23C 109.5 . . ?
C8 C10 H10A 109.5 . . ?
C8 C10 H10B 109.5 . . ?
C8 C10 H10C 109.5 . . ?
H10A C10 H10B 109.5 . . ?
H10A C10 H10C 109.5 . . ?
H10B C10 H10C 109.5 . . ?
C24 C27 H27A 109.5 . . ?
C24 C27 H27B 109.5 . . ?
C24 C27 H27C 109.5 . . ?
H27A C27 H27B 109.5 . . ?
H27A C27 H27C 109.5 . . ?
H27B C27 H27C 109.5 . . ?
C8 C11 H11A 109.5 . . ?
C8 C11 H11B 109.5 . . ?
C8 C11 H11C 109.5 . . ?
H11A C11 H11B 109.5 . . ?
H11A C11 H11C 109.5 . . ?
H11B C11 H11C 109.5 . . ?
C24 C26 H26A 109.5 . . ?
C24 C26 H26B 109.5 . . ?
C24 C26 H26C 109.5 . . ?
H26A C26 H26B 109.5 . . ?
H26A C26 H26C 109.5 . . ?
H26B C26 H26C 109.5 . . ?
C24 C25 H25A 109.5 . . ?
C24 C25 H25B 109.5 . . ?
C24 C25 H25C 109.5 . . ?
H25A C25 H25B 109.5 . . ?
H25A C25 H25C 109.5 . . ?
H25B C25 H25C 109.5 . . ?
C5 C3 H3A 109.8 . . ?
C5 C3 H3B 109.8 . . ?
C4 C3 C5 109.2(12) . . ?
C4 C3 H3A 109.8 . . ?
C4 C3 H3B 109.8 . . ?
H3A C3 H3B 108.3 . . ?
F21 C58 C54 112.6(10) . . ?
F21 C58 F19 100.5(12) . . ?
F20 C58 C54 114.3(10) . . ?
F20 C58 F21 107.5(13) . . ?
F20 C58 F19 109.8(15) . . ?
F19 C58 C54 111.2(9) . . ?
F19A C58 C54 109.4(9) . . ?
F20A C58 C54 112.7(11) . . ?
F20A C58 F19A 101.6(14) . . ?
F21A C58 C54 114.5(13) . . ?
F21A C58 F19A 107.5(18) . . ?
F21A C58 F20A 110.2(16) . . ?
Rh1 C18 H18 105.9 . . ?
C19 C18 Rh1 103.3(7) . . ?
C19 C18 H18 105.9 . . ?
C17 C18 Rh1 113.7(9) . . ?
C17 C18 C19 121.1(11) . . ?
C17 C18 H18 105.9 . . ?

loop_
_geom_bond_atom_site_label_1
_geom_bond_atom_site_label_2
_geom_bond_distance
_geom_bond_site_symmetry_2
_geom_bond_publ_flag
Rh1 P1 2.2971(16) . ?
Rh1 P2 2.319(2) . ?
Rh1 C18 2.065(11) . ?
P1 C8 1.856(8) . ?
P1 C12 1.872(8) . ?
P1 C16 1.825(9) . ?
P2 C19 1.844(8) . ?
P2 C20 1.872(14) . ?
P2 C24 1.913(15) . ?
F1 C34 1.301(9) . ?
F7 C42 1.335(10) . ?
F2 C34 1.309(10) . ?
F8 C42 1.338(9) . ?
C44 C49 1.407(8) . ?
C44 C45 1.396(7) . ?
C44 B1 1.642(8) . ?
C36 C37 1.394(8) . ?
C36 C41 1.396(8) . ?
C36 B1 1.646(8) . ?
C37 H37 0.9400 . ?
C37 C38 1.385(8) . ?
F13 C50 1.327(10) . ?
F3 C34 1.325(10) . ?
C49 H49 0.9400 . ?
C49 C48 1.393(8) . ?
C33 H33 0.9400 . ?
C33 C28 1.407(8) . ?
C33 C32 1.390(8) . ?
C52 C53 1.402(8) . ?
C52 C57 1.407(8) . ?
C52 B1 1.628(8) . ?
C53 H53 0.9400 . ?
C53 C54 1.372(9) . ?
C41 H41 0.9400 . ?
C41 C40 1.383(8) . ?
C28 C29 1.388(8) . ?
C28 B1 1.641(8) . ?
C30 C31 1.374(9) . ?
C30 C29 1.388(8) . ?
C30 C34 1.518(9) . ?
C32 C31 1.367(9) . ?
C32 C35 1.505(10) . ?
C38 C39 1.383(9) . ?
C38 C42 1.506(10) . ?
C57 H57 0.9400 . ?
C57 C56 1.388(9) . ?
F18 C51 1.281(14) . ?
F5 C35 1.295(10) . ?
C31 H31 0.9400 . ?
F6 C35 1.320(10) . ?
F14 C50 1.303(9) . ?
C47 H47 0.9400 . ?
C47 C46 1.369(9) . ?
C47 C48 1.390(9) . ?
C56 C55 1.376(10) . ?
C56 C59 1.510(10) . ?
C45 H45 0.9400 . ?
C45 C46 1.398(8) . ?
C46 C51 1.497(9) . ?
F23 C59 1.290(10) . ?
C54 C55 1.375(10) . ?
C54 C58 1.520(10) . ?
F9 C42 1.297(8) . ?
C48 C50 1.498(10) . ?
F11 C43 1.298(11) . ?
F16 C51 1.294(12) . ?
C40 C39 1.375(9) . ?
C40 C43 1.491(10) . ?
C39 H39 0.9400 . ?
C29 H29 0.9400 . ?
F17 C51 1.299(13) . ?
F15 C50 1.308(10) . ?
F22 C59 1.261(10) . ?
C55 H55 0.9400 . ?
C35 F4 1.303(11) . ?
C35 F4A 1.315(14) . ?
C35 F5A 1.314(14) . ?
C35 F6A 1.294(13) . ?
C59 F24 1.305(11) . ?
C59 F24A 1.286(13) . ?
C59 F22A 1.268(13) . ?
C59 F23A 1.262(14) . ?
C51 F16A 1.277(11) . ?
C51 F17A 1.287(12) . ?
C51 F18A 1.282(12) . ?
F12 C43 1.257(11) . ?
F10 C43 1.255(10) . ?
C8 C9 1.517(11) . ?
C8 C10 1.464(15) . ?
C8 C11 1.527(16) . ?
C12 C13 1.508(11) . ?
C12 C15 1.510(15) . ?
C12 C14 1.565(16) . ?
F21 C58 1.295(12) . ?
C19 H19A 0.9800 . ?
C19 H19B 0.9800 . ?
C19 C18 1.580(16) . ?
C16 H16A 0.9800 . ?
C16 H16B 0.9800 . ?
C16 C17 1.458(14) . ?
F20 C58 1.264(11) . ?
C13 H13A 0.9700 . ?
C13 H13B 0.9700 . ?
C13 H13C 0.9700 . ?
C20 C21 1.50(2) . ?
C20 C22 1.571(16) . ?
C20 C23 1.537(14) . ?
C5 H5 0.9900 . ?
C5 C7 1.495(9) . ?
C5 C1 1.507(9) . ?
C5 C3 1.570(10) . ?
C17 H17A 0.9800 . ?
C17 H17B 0.9800 . ?
C17 C18 1.460(13) . ?
C9 H9A 0.9700 . ?
C9 H9B 0.9700 . ?
C9 H9C 0.9700 . ?
C7 H7A 0.9800 . ?
C7 H7B 0.9800 . ?
C7 C6 1.505(9) . ?
C15 H15A 0.9700 . ?
C15 H15B 0.9700 . ?
C15 H15C 0.9700 . ?
C24 C27 1.485(16) . ?
C24 C26 1.51(3) . ?
C24 C25 1.505(17) . ?
C6 H6 0.9900 . ?
C6 C2 1.488(9) . ?
C6 C4 1.580(10) . ?
C1 H1A 0.9800 . ?
C1 H1B 0.9800 . ?
C1 C2 1.496(8) . ?
C21 H21A 0.9700 . ?
C21 H21B 0.9700 . ?
C21 H21C 0.9700 . ?
C2 H2A 0.9800 . ?
C2 H2B 0.9800 . ?
C4 H4A 0.9800 . ?
C4 H4B 0.9800 . ?
C4 C3 1.516(10) . ?
C22 H22A 0.9700 . ?
C22 H22B 0.9700 . ?
C22 H22C 0.9700 . ?
C14 H14A 0.9700 . ?
C14 H14B 0.9700 . ?
C14 H14C 0.9700 . ?
C23 H23A 0.9700 . ?
C23 H23B 0.9700 . ?
C23 H23C 0.9700 . ?
C10 H10A 0.9700 . ?
C10 H10B 0.9700 . ?
C10 H10C 0.9700 . ?
C27 H27A 0.9700 . ?
C27 H27B 0.9700 . ?
C27 H27C 0.9700 . ?
C11 H11A 0.9700 . ?
C11 H11B 0.9700 . ?
C11 H11C 0.9700 . ?
C26 H26A 0.9700 . ?
C26 H26B 0.9700 . ?
C26 H26C 0.9700 . ?
C25 H25A 0.9700 . ?
C25 H25B 0.9700 . ?
C25 H25C 0.9700 . ?
C3 H3A 0.9800 . ?
C3 H3B 0.9800 . ?
C58 F19 1.300(12) . ?
C58 F19A 1.299(13) . ?
C58 F20A 1.284(13) . ?
C58 F21A 1.267(13) . ?
C18 H18 0.9900 . ?

loop_
_geom_torsion_atom_site_label_1
_geom_torsion_atom_site_label_2
_geom_torsion_atom_site_label_3
_geom_torsion_atom_site_label_4
_geom_torsion
_geom_torsion_site_symmetry_1
_geom_torsion_site_symmetry_2
_geom_torsion_site_symmetry_3
_geom_torsion_site_symmetry_4
_geom_torsion_publ_flag
Rh1 P1 C8 C9 166.2(8) . . . . ?
Rh1 P1 C8 C10 46.9(11) . . . . ?
Rh1 P1 C8 C11 -70.5(11) . . . . ?
Rh1 P1 C12 C13 -160.8(7) . . . . ?
Rh1 P1 C12 C15 75.6(9) . . . . ?
Rh1 P1 C12 C14 -41.3(9) . . . . ?
Rh1 P1 C16 C17 -11.8(11) . . . . ?
Rh1 P2 C19 C18 -13.0(9) . . . . ?
Rh1 P2 C20 C21 -32.1(10) . . . . ?
Rh1 P2 C20 C22 -152.1(8) . . . . ?
Rh1 P2 C20 C23 85.6(13) . . . . ?
P1 C16 C17 C18 37.3(15) . . . . ?
P2 C19 C18 Rh1 15.0(10) . . . . ?
P2 C19 C18 C17 143.7(12) . . . . ?
C44 C49 C48 C47 -0.5(9) . . . . ?
C44 C49 C48 C50 177.7(6) . . . . ?
C44 C45 C46 C47 1.4(9) . . . . ?
C44 C45 C46 C51 -178.4(5) . . . . ?
C36 C37 C38 C39 -1.2(9) . . . . ?
C36 C37 C38 C42 177.9(6) . . . . ?
C36 C41 C40 C39 -0.7(9) . . . . ?
C36 C41 C40 C43 -178.2(7) . . . . ?
C37 C36 C41 C40 0.2(8) . . . . ?
C37 C36 B1 C44 -89.4(6) . . . . ?
C37 C36 B1 C52 31.8(7) . . . . ?
C37 C36 B1 C28 148.8(5) . . . . ?
C37 C38 C39 C40 0.6(9) . . . . ?
C37 C38 C42 F7 -42.6(9) . . . . ?
C37 C38 C42 F8 75.4(9) . . . . ?
C37 C38 C42 F9 -163.9(8) . . . . ?
C49 C44 C45 C46 -3.8(8) . . . . ?
C49 C44 B1 C36 -85.3(6) . . . . ?
C49 C44 B1 C52 153.6(5) . . . . ?
C49 C44 B1 C28 33.8(7) . . . . ?
C49 C48 C50 F13 53.5(10) . . . . ?
C49 C48 C50 F14 175.3(7) . . . . ?
C49 C48 C50 F15 -61.4(10) . . . . ?
C33 C28 C29 C30 0.3(8) . . . . ?
C33 C28 B1 C44 23.7(8) . . . . ?
C33 C28 B1 C36 139.0(5) . . . . ?
C33 C28 B1 C52 -99.9(6) . . . . ?
C33 C32 C31 C30 0.6(10) . . . . ?
C33 C32 C35 F5 -21.5(15) . . . . ?
C33 C32 C35 F6 -141.7(11) . . . . ?
C33 C32 C35 F4 100.7(16) . . . . ?
C33 C32 C35 F4A 60(3) . . . . ?
C33 C32 C35 F5A -55(3) . . . . ?
C33 C32 C35 F6A -178(3) . . . . ?
C52 C53 C54 C55 3.7(11) . . . . ?
C52 C53 C54 C58 -176.2(6) . . . . ?
C52 C57 C56 C55 0.6(10) . . . . ?
C52 C57 C56 C59 -178.6(6) . . . . ?
C53 C52 C57 C56 2.2(8) . . . . ?
C53 C52 B1 C44 -31.0(7) . . . . ?
C53 C52 B1 C36 -146.9(5) . . . . ?
C53 C52 B1 C28 93.5(6) . . . . ?
C53 C54 C55 C56 -0.6(11) . . . . ?
C53 C54 C58 F21 148.0(13) . . . . ?
C53 C54 C58 F20 -89(2) . . . . ?
C53 C54 C58 F19 36.2(17) . . . . ?
C53 C54 C58 F19A -36(2) . . . . ?
C53 C54 C58 F20A -149(2) . . . . ?
C53 C54 C58 F21A 84(3) . . . . ?
C41 C36 C37 C38 0.7(8) . . . . ?
C41 C36 B1 C44 85.0(6) . . . . ?
C41 C36 B1 C52 -153.7(5) . . . . ?
C41 C36 B1 C28 -36.8(7) . . . . ?
C41 C40 C39 C38 0.3(10) . . . . ?
C41 C40 C43 F11 -36.0(11) . . . . ?
C41 C40 C43 F12 82.4(11) . . . . ?
C41 C40 C43 F10 -155.6(10) . . . . ?
C28 C33 C32 C31 -2.6(9) . . . . ?
C28 C33 C32 C35 177.7(6) . . . . ?
C32 C33 C28 C29 2.1(8) . . . . ?
C32 C33 C28 B1 178.6(5) . . . . ?
C57 C52 C53 C54 -4.3(9) . . . . ?
C57 C52 B1 C44 157.4(5) . . . . ?
C57 C52 B1 C36 41.5(7) . . . . ?
C57 C52 B1 C28 -78.0(6) . . . . ?
C57 C56 C55 C54 -1.5(11) . . . . ?
C57 C56 C59 F23 53.9(11) . . . . ?
C57 C56 C59 F22 176.3(17) . . . . ?
C57 C56 C59 F24 -58.7(13) . . . . ?
C57 C56 C59 F24A -133(2) . . . . ?
C57 C56 C59 F22A 112(3) . . . . ?
C57 C56 C59 F23A -15(3) . . . . ?
C31 C30 C29 C28 -2.2(9) . . . . ?
C31 C30 C34 F1 -2.2(11) . . . . ?
C31 C30 C34 F2 120.1(8) . . . . ?
C31 C30 C34 F3 -120.4(8) . . . . ?
C31 C32 C35 F5 158.8(13) . . . . ?
C31 C32 C35 F6 38.6(13) . . . . ?
C31 C32 C35 F4 -79.0(17) . . . . ?
C31 C32 C35 F4A -120(3) . . . . ?
C31 C32 C35 F5A 125(3) . . . . ?
C31 C32 C35 F6A 2(4) . . . . ?
C47 C46 C51 F18 153(3) . . . . ?
C47 C46 C51 F16 31(2) . . . . ?
C47 C46 C51 F17 -84(3) . . . . ?
C47 C46 C51 F16A 0(2) . . . . ?
C47 C46 C51 F17A -121(2) . . . . ?
C47 C46 C51 F18A 122.1(16) . . . . ?
C47 C48 C50 F13 -128.3(8) . . . . ?
C47 C48 C50 F14 -6.5(12) . . . . ?
C47 C48 C50 F15 116.7(9) . . . . ?
C45 C44 C49 C48 3.3(8) . . . . ?
C45 C44 B1 C36 88.0(6) . . . . ?
C45 C44 B1 C52 -33.1(7) . . . . ?
C45 C44 B1 C28 -152.9(5) . . . . ?
C45 C46 C51 F18 -27(3) . . . . ?
C45 C46 C51 F16 -149(2) . . . . ?
C45 C46 C51 F17 95(3) . . . . ?
C45 C46 C51 F16A 179(2) . . . . ?
C45 C46 C51 F17A 58(2) . . . . ?
C45 C46 C51 F18A -58.1(16) . . . . ?
C46 C47 C48 C49 -2.0(9) . . . . ?
C46 C47 C48 C50 179.9(7) . . . . ?
C48 C47 C46 C45 1.6(9) . . . . ?
C48 C47 C46 C51 -178.7(6) . . . . ?
C39 C38 C42 F7 136.4(7) . . . . ?
C39 C38 C42 F8 -105.5(7) . . . . ?
C39 C38 C42 F9 15.1(11) . . . . ?
C39 C40 C43 F11 146.4(8) . . . . ?
C39 C40 C43 F12 -95.1(10) . . . . ?
C39 C40 C43 F10 26.9(14) . . . . ?
C29 C28 B1 C44 -159.9(5) . . . . ?
C29 C28 B1 C36 -44.5(7) . . . . ?
C29 C28 B1 C52 76.5(6) . . . . ?
C29 C30 C31 C32 1.7(10) . . . . ?
C29 C30 C34 F1 179.2(7) . . . . ?
C29 C30 C34 F2 -58.5(9) . . . . ?
C29 C30 C34 F3 61.0(9) . . . . ?
B1 C44 C49 C48 177.0(5) . . . . ?
B1 C44 C45 C46 -177.5(5) . . . . ?
B1 C36 C37 C38 175.5(5) . . . . ?
B1 C36 C41 C40 -174.6(5) . . . . ?
B1 C52 C53 C54 -176.4(6) . . . . ?
B1 C52 C57 C56 174.5(6) . . . . ?
B1 C28 C29 C30 -176.4(5) . . . . ?
C55 C56 C59 F23 -125.4(10) . . . . ?
C55 C56 C59 F22 -3.0(19) . . . . ?
C55 C56 C59 F24 122.0(12) . . . . ?
C55 C56 C59 F24A 48(3) . . . . ?
C55 C56 C59 F22A -67(3) . . . . ?
C55 C56 C59 F23A 166(3) . . . . ?
C55 C54 C58 F21 -31.9(15) . . . . ?
C55 C54 C58 F20 91(2) . . . . ?
C55 C54 C58 F19 -143.7(15) . . . . ?
C55 C54 C58 F19A 143.6(19) . . . . ?
C55 C54 C58 F20A 31(2) . . . . ?
C55 C54 C58 F21A -96(3) . . . . ?
C35 C32 C31 C30 -179.7(6) . . . . ?
C59 C56 C55 C54 177.7(7) . . . . ?
C34 C30 C31 C32 -176.9(7) . . . . ?
C34 C30 C29 C28 176.5(6) . . . . ?
C8 P1 C12 C13 61.3(9) . . . . ?
C8 P1 C12 C15 -62.3(9) . . . . ?
C8 P1 C12 C14 -179.2(9) . . . . ?
C8 P1 C16 C17 110.2(10) . . . . ?
C12 P1 C8 C9 -57.9(10) . . . . ?
C12 P1 C8 C10 -177.2(10) . . . . ?
C12 P1 C8 C11 65.4(11) . . . . ?
C12 P1 C16 C17 -129.4(10) . . . . ?
C42 C38 C39 C40 -178.5(7) . . . . ?
C19 P2 C20 C21 63.6(10) . . . . ?
C19 P2 C20 C22 -56.4(10) . . . . ?
C19 P2 C20 C23 -178.7(12) . . . . ?
C16 P1 C8 C9 57.1(10) . . . . ?
C16 P1 C8 C10 -62.2(11) . . . . ?
C16 P1 C8 C11 -179.6(10) . . . . ?
C16 P1 C12 C13 -53.0(9) . . . . ?
C16 P1 C12 C15 -176.6(8) . . . . ?
C16 P1 C12 C14 66.5(10) . . . . ?
C16 C17 C18 Rh1 -47.6(15) . . . . ?
C16 C17 C18 C19 -171.5(13) . . . . ?
C43 C40 C39 C38 177.9(7) . . . . ?
C20 P2 C19 C18 -135.1(10) . . . . ?
C5 C7 C6 C2 -22.7(18) . . . . ?
C5 C7 C6 C4 55.2(16) . . . . ?
C5 C1 C2 C6 2(2) . . . . ?
C7 C5 C1 C2 -15.4(19) . . . . ?
C7 C5 C3 C4 42(2) . . . . ?
C7 C6 C2 C1 12.4(19) . . . . ?
C7 C6 C4 C3 -20.4(18) . . . . ?
C24 P2 C19 C18 101.0(10) . . . . ?
C24 P2 C20 C21 -179.1(9) . . . . ?
C24 P2 C20 C22 60.9(10) . . . . ?
C24 P2 C20 C23 -61.4(14) . . . . ?
C6 C4 C3 C5 -15(2) . . . . ?
C1 C5 C7 C6 23.7(18) . . . . ?
C1 C5 C3 C4 -62.2(19) . . . . ?
C2 C6 C4 C3 83.3(16) . . . . ?
C4 C6 C2 C1 -78.1(14) . . . . ?
C3 C5 C7 C6 -61.2(16) . . . . ?
C3 C5 C1 C2 70.3(14) . . . . ?
C58 C54 C55 C56 179.4(7) . . . . ?
